data_7230244
loop_
_publ_author_name
'Horvath, Daniel Vajk Daniel'
'Holczbauer, Tamas'
'Bereczki, Laura'
'Palko, Roberta'
'Nagy, Nora V.'
'Soos, Tibor'
'Bombicz, Petra Alexandra'

_publ_section_title
;
 Polymorphism of a porous hydrogen bond assisted ionic organic framework
;
_journal_name_full CrystEngComm
_journal_paper_doi 10.1039/C8CE00041G
_journal_year 2018
_chemical_formula_moiety 'C48 H48 N2'
_chemical_formula_sum 'C48 H48 N2'
_chemical_formula_weight 652.88
_chemical_name_systematic 5,11-dibutyl-1,3,7,9-tetraphenyl-4,5,6,10,11,12-hexahydro-5,11-diazadibenzo[ef,kl]heptalene
_space_group_crystal_system triclinic
_space_group_IT_number 2
_space_group_name_Hall '-P 1'
_space_group_name_H-M_alt 'P -1'
_symmetry_space_group_name_Hall '-P 1'
_symmetry_space_group_name_H-M 'P -1'
_atom_sites_solution_hydrogens geom
_atom_sites_solution_primary direct
_atom_sites_solution_secondary direct
_audit_creation_method SHELXL-2014/7
_audit_update_record
;
2017-12-22 deposited with the CCDC.
2018-02-26 downloaded from the CCDC.
;
_cell_angle_alpha 91.981(7)
_cell_angle_beta 106.699(7)
_cell_angle_gamma 93.107(7)
_cell_formula_units_Z 2
_cell_length_a 12.2542(11)
_cell_length_b 12.3204(11)
_cell_length_c 12.4610(11)
_cell_measurement_reflns_used 10162
_cell_measurement_temperature 103(2)
_cell_measurement_theta_max 54.84
_cell_measurement_theta_min 6.23
_cell_volume 1796.9(3)
_computing_cell_refinement 'Crystal Clear V.1.4.1 (Rigaku/MSC, 2007)'
_computing_data_collection 'Crystal Clear V.1.4.1 (Rigaku/MSC, 2007)'
_computing_data_reduction 'Crystal Clear V.1.4.1 (Rigaku/MSC, 2007)'
_computing_molecular_graphics 'PLATON (Spek, 2009)'
_computing_publication_material 'PLATON (Spek, 2009)'
_computing_structure_refinement 'SHELXL-2014 (Sheldrick, 2014)'
_computing_structure_solution 'SHELXS-97 (Sheldrick, 2008)'
_diffrn_ambient_temperature 103(2)
_diffrn_detector_area_resol_mean 10.0000
_diffrn_measured_fraction_theta_full 0.998
_diffrn_measured_fraction_theta_max 0.998
_diffrn_measurement_details
;
 Scan : N=1,PHI=0.0,CHI=30.0,OMEGA=25.0,225.0,5.0,COUPLE=0.0
 Scan : N=2,PHI=180.0,CHI=30.0,OMEGA=0.0,225.0,5.0,COUPLE=0.0
 ORIENTATION matrix:
 U(1,1)= 0.0553 U(1,2)= 0.0392 U(1,3)=-0.0329
 U(2,1)=-0.0173 U(2,2)= 0.0709 U(2,3)= 0.0309
 U(3,1)= 0.0627 U(3,2)=-0.0076 U(3,3)= 0.0707
;
_diffrn_measurement_device_type 'Rigaku RAXIS RAPID II'
_diffrn_measurement_method dtprofit.ref
_diffrn_radiation_detector RX
_diffrn_radiation_type MoK\a
_diffrn_radiation_wavelength 0.71075
_diffrn_reflns_av_R_equivalents 0.0551
_diffrn_reflns_av_unetI/netI 0.0465
_diffrn_reflns_Laue_measured_fraction_full 0.998
_diffrn_reflns_Laue_measured_fraction_max 0.998
_diffrn_reflns_limit_h_max 14
_diffrn_reflns_limit_h_min -14
_diffrn_reflns_limit_k_max 14
_diffrn_reflns_limit_k_min -14
_diffrn_reflns_limit_l_max 15
_diffrn_reflns_limit_l_min -15
_diffrn_reflns_number 27627
_diffrn_reflns_point_group_measured_fraction_full 0.998
_diffrn_reflns_point_group_measured_fraction_max 0.998
_diffrn_reflns_theta_full 25.242
_diffrn_reflns_theta_max 25.349
_diffrn_reflns_theta_min 3.120
_diffrn_source 'sealed tube'
_exptl_absorpt_coefficient_mu 0.069
_exptl_absorpt_correction_T_max 1.000
_exptl_absorpt_correction_T_min 0.832
_exptl_absorpt_correction_type multi-scan
_exptl_absorpt_process_details
;
T.Higashi, Numerical Absorption Correction, NUMABS, 2002
T.Higashi, Empirical Absorption Correction, 2001
;
_exptl_crystal_colour colourless
_exptl_crystal_density_diffrn 1.207
_exptl_crystal_density_method 'Not measured'
_exptl_crystal_description platelet
_exptl_crystal_F_000 700
_exptl_crystal_recrystallization_method 'Re-crystallisation from solvent: Ethanol'
_exptl_crystal_size_max 0.500
_exptl_crystal_size_mid 0.500
_exptl_crystal_size_min 0.100
_refine_diff_density_max 0.325
_refine_diff_density_min -0.239
_refine_diff_density_rms 0.046
_refine_ls_extinction_method none
_refine_ls_goodness_of_fit_ref 1.099
_refine_ls_hydrogen_treatment constr
_refine_ls_matrix_type full
_refine_ls_number_parameters 453
_refine_ls_number_reflns 6561
_refine_ls_number_restraints 0
_refine_ls_restrained_S_all 1.099
_refine_ls_R_factor_all 0.0777
_refine_ls_R_factor_gt 0.0471
_refine_ls_shift/su_max 0.000
_refine_ls_shift/su_mean 0.000
_refine_ls_structure_factor_coef Fsqd
_refine_ls_weighting_details 'w=1/[\s^2^(Fo^2^)+(0.0472P)^2^+0.5240P] where P=(Fo^2^+2Fc^2^)/3'
_refine_ls_weighting_scheme calc
_refine_ls_wR_factor_gt 0.1044
_refine_ls_wR_factor_ref 0.1257
_reflns_Friedel_coverage 0.000
_reflns_number_gt 4502
_reflns_number_total 6561
_reflns_threshold_expression 'I > 2\s(I)'
_cod_data_source_file c8ce00041g2.cif
_cod_data_source_block shelx_CCDC5
_cod_depositor_comments
;
The following automatic conversions were performed:

'_exptl_absorpt_correction_type' value 'Multi-scan' changed to
'multi-scan' according to
/home/data/users/saulius/crontab/automatic-downloads/rss-feeds/RSC/lib/dictionaries/cif_core.dic
dictionary named 'cif_core.dic' version 2.4.2 from 2011-04-26.

Automatic conversion script
Id: cif_fix_values 4973 2017-02-22 13:04:09Z antanas 
;
_cod_database_code 7230244
_shelx_shelxl_version_number 2014/7
_shelx_space_group_comment
;
The symmetry employed for this shelxl refinement is uniquely defined
by the following loop, which should always be used as a source of
symmetry information in preference to the above space-group names.
They are only intended as comments.
;
_shelx_estimated_absorpt_t_min 0.966
_shelx_estimated_absorpt_t_max 0.993

loop_
_space_group_symop_operation_xyz
'x, y, z'
'-x, -y, -z'

loop_
_atom_site_label
_atom_site_type_symbol
_atom_site_fract_x
_atom_site_fract_y
_atom_site_fract_z
_atom_site_U_iso_or_equiv
_atom_site_adp_type
_atom_site_occupancy
_atom_site_site_symmetry_order
_atom_site_calc_flag
_atom_site_refinement_flags_posn
_atom_site_refinement_flags_adp
_atom_site_refinement_flags_occupancy
_atom_site_disorder_assembly
_atom_site_disorder_group
N1 N 0.25717(13) 0.35629(12) 0.81162(13) 0.0270(4) Uani 1 1 d . . . . .
N1' N 0.61218(14) 0.31337(13) 0.54321(14) 0.0324(4) Uani 1 1 d . . . . .
C1 C 0.40195(16) 0.28667(15) 0.64643(15) 0.0255(4) Uani 1 1 d . . . . .
C2 C 0.33511(15) 0.22322(15) 0.69895(15) 0.0246(4) Uani 1 1 d . . . . .
C2' C 0.41044(16) 0.25589(15) 0.53897(15) 0.0271(4) Uani 1 1 d . . . . .
C3 C 0.27573(16) 0.12744(15) 0.64321(15) 0.0256(4) Uani 1 1 d . . . . .
C3' C 0.34823(16) 0.16114(15) 0.48306(15) 0.0272(4) Uani 1 1 d . . . . .
C4 C 0.28355(16) 0.09870(15) 0.53660(16) 0.0284(4) Uani 1 1 d . . . . .
H4 H 0.2431 0.0338 0.4989 0.034 Uiso 1 1 calc R U . . .
C5 C 0.46625(17) 0.38903(15) 0.70618(16) 0.0271(4) Uani 1 1 d . . . . .
C6 C 0.41155(16) 0.46242(15) 0.75880(15) 0.0267(4) Uani 1 1 d . . . . .
C6' C 0.58116(16) 0.40754(15) 0.71045(16) 0.0274(4) Uani 1 1 d . . . . .
C7 C 0.47512(16) 0.55401(15) 0.82129(15) 0.0270(4) Uani 1 1 d . . . . .
C7' C 0.64146(16) 0.50391(15) 0.76466(16) 0.0276(4) Uani 1 1 d . . . . .
C8 C 0.58817(17) 0.57303(15) 0.82081(16) 0.0290(5) Uani 1 1 d . . . . .
H8 H 0.6306 0.6361 0.8607 0.035 Uiso 1 1 calc R U . . .
C9 C 0.32829(16) 0.26300(15) 0.81370(15) 0.0268(4) Uani 1 1 d . . . . .
H9A H 0.2972 0.2020 0.8482 0.032 Uiso 1 1 calc R U . . .
H9B H 0.4065 0.2840 0.8621 0.032 Uiso 1 1 calc R U . . .
C9' C 0.48842(17) 0.32409(16) 0.48956(16) 0.0311(5) Uani 1 1 d . . . . .
H9'1 H 0.4705 0.3032 0.4086 0.037 Uiso 1 1 calc R U . . .
H9'2 H 0.4722 0.4015 0.4963 0.037 Uiso 1 1 calc R U . . .
C10 C 0.28434(16) 0.44079(15) 0.74056(16) 0.0282(4) Uani 1 1 d . . . . .
H10C H 0.2519 0.5092 0.7566 0.034 Uiso 1 1 calc R U . . .
H10D H 0.2475 0.4179 0.6608 0.034 Uiso 1 1 calc R U . . .
C10' C 0.63850(17) 0.31881(16) 0.66571(16) 0.0308(5) Uani 1 1 d . . . . .
H10A H 0.7222 0.3309 0.6989 0.037 Uiso 1 1 calc R U . . .
H10B H 0.6145 0.2480 0.6899 0.037 Uiso 1 1 calc R U . . .
C11 C 0.19970(17) 0.05660(15) 0.69034(16) 0.0277(4) Uani 1 1 d . . . . .
C11' C 0.34264(17) 0.12734(15) 0.36402(16) 0.0297(5) Uani 1 1 d . . . . .
C12 C 0.08267(17) 0.04846(17) 0.63973(17) 0.0350(5) Uani 1 1 d . . . . .
H12 H 0.0514 0.0887 0.5756 0.042 Uiso 1 1 calc R U . . .
C12' C 0.26513(18) 0.17245(16) 0.27551(16) 0.0350(5) Uani 1 1 d . . . . .
H12' H 0.2183 0.2265 0.2905 0.042 Uiso 1 1 calc R U . . .
C13 C 0.01062(19) -0.01770(19) 0.68145(19) 0.0444(6) Uani 1 1 d . . . . .
H13 H -0.0694 -0.0216 0.6463 0.053 Uiso 1 1 calc R U . . .
C13' C 0.2553(2) 0.13940(17) 0.16521(17) 0.0396(5) Uani 1 1 d . . . . .
H13' H 0.2016 0.1707 0.1054 0.048 Uiso 1 1 calc R U . . .
C14 C 0.05449(19) -0.07782(18) 0.77361(19) 0.0424(6) Uani 1 1 d . . . . .
H14 H 0.0052 -0.1236 0.8016 0.051 Uiso 1 1 calc R U . . .
C14' C 0.3228(2) 0.06182(17) 0.14221(18) 0.0390(5) Uani 1 1 d . . . . .
H14' H 0.3159 0.0395 0.0667 0.047 Uiso 1 1 calc R U . . .
C15 C 0.17046(19) -0.07071(18) 0.82454(19) 0.0406(5) Uani 1 1 d . . . . .
H15 H 0.2013 -0.1116 0.8882 0.049 Uiso 1 1 calc R U . . .
C15' C 0.4011(2) 0.01621(17) 0.22957(18) 0.0396(5) Uani 1 1 d . . . . .
H15' H 0.4486 -0.0369 0.2141 0.047 Uiso 1 1 calc R U . . .
C16 C 0.24268(18) -0.00417(16) 0.78349(17) 0.0340(5) Uani 1 1 d . . . . .
H16 H 0.3226 -0.0001 0.8195 0.041 Uiso 1 1 calc R U . . .
C16' C 0.40977(18) 0.04834(16) 0.33937(17) 0.0354(5) Uani 1 1 d . . . . .
H16' H 0.4626 0.0158 0.3989 0.042 Uiso 1 1 calc R U . . .
C17 C 0.42918(16) 0.63082(15) 0.89028(16) 0.0276(4) Uani 1 1 d . . . . .
C17' C 0.76207(17) 0.53237(15) 0.76641(17) 0.0321(5) Uani 1 1 d . . . . .
C18 C 0.35728(17) 0.59469(16) 0.95225(16) 0.0303(5) Uani 1 1 d . . . . .
H18 H 0.3332 0.5197 0.9481 0.036 Uiso 1 1 calc R U . . .
C18' C 0.79331(19) 0.53219(17) 0.6672(2) 0.0413(5) Uani 1 1 d . . . . .
H18' H 0.7386 0.5090 0.5981 0.050 Uiso 1 1 calc R U . . .
C19 C 0.32051(17) 0.66720(16) 1.01988(17) 0.0329(5) Uani 1 1 d . . . . .
H19 H 0.2697 0.6417 1.0598 0.039 Uiso 1 1 calc R U . . .
C19' C 0.9033(2) 0.56544(19) 0.6687(2) 0.0522(7) Uani 1 1 d . . . . .
H19' H 0.9233 0.5659 0.6005 0.063 Uiso 1 1 calc R U . . .
C20 C 0.35701(18) 0.77596(17) 1.02977(17) 0.0355(5) Uani 1 1 d . . . . .
H20 H 0.3328 0.8249 1.0776 0.043 Uiso 1 1 calc R U . . .
C20' C 0.9844(2) 0.59805(19) 0.7686(3) 0.0555(7) Uani 1 1 d . . . . .
H20' H 1.0597 0.6215 0.7691 0.067 Uiso 1 1 calc R U . . .
C21 C 0.42906(17) 0.81327(16) 0.96954(17) 0.0340(5) Uani 1 1 d . . . . .
H21 H 0.4546 0.8881 0.9761 0.041 Uiso 1 1 calc R U . . .
C21' C 0.9551(2) 0.59633(18) 0.8673(2) 0.0498(6) Uani 1 1 d . . . . .
H21' H 1.0110 0.6175 0.9363 0.060 Uiso 1 1 calc R U . . .
C22 C 0.46398(17) 0.74170(15) 0.89961(16) 0.0305(5) Uani 1 1 d . . . . .
H22 H 0.5122 0.7683 0.8574 0.037 Uiso 1 1 calc R U . . .
C22' C 0.84508(17) 0.56404(16) 0.86681(19) 0.0383(5) Uani 1 1 d . . . . .
H22' H 0.8259 0.5634 0.9354 0.046 Uiso 1 1 calc R U . . .
C23 C 0.13370(16) 0.32635(16) 0.77237(17) 0.0312(5) Uani 1 1 d . . . . .
H23A H 0.1156 0.2873 0.6979 0.037 Uiso 1 1 calc R U . . .
H23B H 0.0923 0.3938 0.7627 0.037 Uiso 1 1 calc R U . . .
C23' C 0.65312(19) 0.21162(16) 0.50795(18) 0.0371(5) Uani 1 1 d . . . . .
H23C H 0.5970 0.1507 0.5078 0.044 Uiso 1 1 calc R U . . .
H23D H 0.7261 0.1973 0.5635 0.044 Uiso 1 1 calc R U . . .
C24 C 0.09027(17) 0.25527(17) 0.85076(17) 0.0342(5) Uani 1 1 d . . . . .
H24A H 0.1214 0.1828 0.8507 0.041 Uiso 1 1 calc R U . . .
H24B H 0.1184 0.2884 0.9281 0.041 Uiso 1 1 calc R U . . .
C24' C 0.6711(2) 0.21423(19) 0.39383(19) 0.0456(6) Uani 1 1 d . . . . .
H24C H 0.5980 0.2285 0.3384 0.055 Uiso 1 1 calc R U . . .
H24D H 0.6925 0.1417 0.3736 0.055 Uiso 1 1 calc R U . . .
C25 C -0.03931(19) 0.2415(2) 0.8166(2) 0.0478(6) Uani 1 1 d . . . . .
H25A H -0.0699 0.3136 0.8218 0.057 Uiso 1 1 calc R U . . .
H25B H -0.0673 0.2138 0.7373 0.057 Uiso 1 1 calc R U . . .
C25' C 0.7622(2) 0.2992(2) 0.3855(2) 0.0530(6) Uani 1 1 d . . . . .
H25E H 0.7490 0.3707 0.4164 0.064 Uiso 0.5308 1 calc R U P A 1
H25F H 0.7602 0.3065 0.3061 0.064 Uiso 0.5308 1 calc R U P A 1
H25C H 0.7732 0.2873 0.3104 0.064 Uiso 0.4692 1 calc R U P B 2
H25D H 0.7294 0.3708 0.3861 0.064 Uiso 0.4692 1 calc R U P B 2
C26 C -0.0850(2) 0.1647(2) 0.8879(3) 0.0637(8) Uani 1 1 d . . . . .
H26A H -0.0536 0.0935 0.8848 0.096 Uiso 1 1 calc R U . . .
H26B H -0.1685 0.1564 0.8594 0.096 Uiso 1 1 calc R U . . .
H26C H -0.0626 0.1943 0.9657 0.096 Uiso 1 1 calc R U . . .
C26' C 0.8825(5) 0.2600(5) 0.4556(5) 0.0545(14) Uiso 0.5308 1 d . . P C 1
H26G H 0.8870 0.2617 0.5354 0.082 Uiso 0.5308 1 calc R U P C 1
H26H H 0.9439 0.3085 0.4445 0.082 Uiso 0.5308 1 calc R U P C 1
H26I H 0.8907 0.1855 0.4300 0.082 Uiso 0.5308 1 calc R U P C 1
C26" C 0.8745(5) 0.3096(6) 0.4653(5) 0.0597(17) Uiso 0.4692 1 d . . P C 2
H26D H 0.8674 0.3160 0.5416 0.090 Uiso 0.4692 1 calc R U P C 2
H26E H 0.9168 0.3748 0.4511 0.090 Uiso 0.4692 1 calc R U P C 2
H26F H 0.9157 0.2452 0.4573 0.090 Uiso 0.4692 1 calc R U P C 2

loop_
_atom_site_aniso_label
_atom_site_aniso_U_11
_atom_site_aniso_U_22
_atom_site_aniso_U_33
_atom_site_aniso_U_23
_atom_site_aniso_U_13
_atom_site_aniso_U_12
N1 0.0257(9) 0.0240(8) 0.0329(9) -0.0005(7) 0.0117(7) -0.0002(7)
N1' 0.0350(10) 0.0317(9) 0.0324(9) -0.0069(7) 0.0146(8) -0.0011(8)
C1 0.0245(10) 0.0236(10) 0.0286(10) 0.0003(8) 0.0081(8) 0.0009(8)
C2 0.0222(10) 0.0251(10) 0.0254(10) 0.0007(8) 0.0052(8) 0.0028(8)
C2' 0.0277(10) 0.0258(10) 0.0270(10) 0.0001(8) 0.0070(8) 0.0011(8)
C3 0.0248(10) 0.0245(10) 0.0267(10) 0.0034(8) 0.0058(8) 0.0031(8)
C3' 0.0311(11) 0.0246(10) 0.0261(10) 0.0004(8) 0.0086(9) 0.0015(8)
C4 0.0306(11) 0.0241(10) 0.0289(10) -0.0022(8) 0.0070(9) -0.0007(8)
C5 0.0298(11) 0.0256(10) 0.0258(10) 0.0001(8) 0.0088(8) -0.0015(8)
C6 0.0291(10) 0.0260(10) 0.0261(10) 0.0022(8) 0.0096(8) 0.0003(8)
C6' 0.0297(11) 0.0264(10) 0.0266(10) -0.0009(8) 0.0097(8) 0.0001(8)
C7 0.0304(11) 0.0241(10) 0.0271(10) 0.0001(8) 0.0093(9) 0.0008(8)
C7' 0.0290(11) 0.0271(10) 0.0278(10) 0.0001(8) 0.0105(9) 0.0004(8)
C8 0.0321(11) 0.0254(10) 0.0293(10) -0.0026(8) 0.0101(9) -0.0036(8)
C9 0.0266(10) 0.0258(10) 0.0277(10) 0.0018(8) 0.0071(8) 0.0021(8)
C9' 0.0383(12) 0.0284(10) 0.0268(10) -0.0013(8) 0.0110(9) -0.0019(9)
C10 0.0298(11) 0.0244(10) 0.0307(11) -0.0015(8) 0.0097(9) 0.0009(8)
C10' 0.0307(11) 0.0307(11) 0.0312(11) -0.0048(9) 0.0106(9) -0.0003(9)
C11 0.0318(11) 0.0225(10) 0.0296(10) -0.0032(8) 0.0109(9) 0.0006(8)
C11' 0.0344(11) 0.0263(10) 0.0278(10) -0.0042(8) 0.0104(9) -0.0063(9)
C12 0.0310(12) 0.0389(12) 0.0322(11) 0.0021(9) 0.0057(9) -0.0038(10)
C12' 0.0404(12) 0.0312(11) 0.0315(11) -0.0044(9) 0.0092(10) -0.0020(10)
C13 0.0301(12) 0.0544(15) 0.0449(13) 0.0005(11) 0.0074(10) -0.0109(11)
C13' 0.0495(14) 0.0357(12) 0.0308(12) 0.0032(9) 0.0088(10) -0.0067(11)
C14 0.0420(13) 0.0428(13) 0.0452(13) 0.0046(11) 0.0190(11) -0.0094(11)
C14' 0.0516(14) 0.0366(12) 0.0286(11) -0.0082(9) 0.0156(10) -0.0152(11)
C15 0.0409(13) 0.0405(13) 0.0430(13) 0.0100(10) 0.0157(11) 0.0020(10)
C15' 0.0498(14) 0.0315(11) 0.0404(13) -0.0109(10) 0.0213(11) -0.0074(10)
C16 0.0291(11) 0.0340(11) 0.0394(12) 0.0038(9) 0.0106(9) 0.0007(9)
C16' 0.0407(12) 0.0314(11) 0.0319(11) -0.0046(9) 0.0080(10) 0.0009(10)
C17 0.0275(10) 0.0263(10) 0.0282(10) -0.0020(8) 0.0073(9) 0.0014(8)
C17' 0.0317(11) 0.0236(10) 0.0425(12) -0.0049(9) 0.0143(10) -0.0001(9)
C18 0.0324(11) 0.0285(10) 0.0309(11) -0.0006(8) 0.0107(9) 0.0028(9)
C18' 0.0414(13) 0.0363(12) 0.0506(14) -0.0095(10) 0.0232(11) -0.0056(10)
C19 0.0335(11) 0.0346(11) 0.0335(11) 0.0000(9) 0.0146(9) 0.0031(9)
C19' 0.0479(15) 0.0450(14) 0.0737(18) -0.0114(13) 0.0374(14) -0.0081(12)
C20 0.0364(12) 0.0346(12) 0.0346(12) -0.0067(9) 0.0092(10) 0.0075(10)
C20' 0.0352(13) 0.0383(13) 0.100(2) -0.0146(14) 0.0348(15) -0.0077(11)
C21 0.0345(12) 0.0267(10) 0.0379(12) -0.0043(9) 0.0065(10) 0.0025(9)
C21' 0.0339(13) 0.0380(13) 0.0730(18) -0.0145(12) 0.0114(12) -0.0048(10)
C22 0.0288(11) 0.0285(11) 0.0335(11) -0.0004(9) 0.0082(9) 0.0004(9)
C22' 0.0316(12) 0.0338(12) 0.0465(13) -0.0076(10) 0.0084(10) -0.0030(9)
C23 0.0264(11) 0.0305(11) 0.0376(11) -0.0005(9) 0.0114(9) 0.0009(9)
C23' 0.0421(13) 0.0304(11) 0.0437(13) -0.0049(9) 0.0216(11) -0.0004(10)
C24 0.0328(11) 0.0324(11) 0.0394(12) -0.0030(9) 0.0152(10) -0.0018(9)
C24' 0.0540(15) 0.0453(13) 0.0433(13) -0.0019(11) 0.0233(12) 0.0065(12)
C25 0.0337(13) 0.0480(14) 0.0651(16) -0.0028(12) 0.0215(12) -0.0027(11)
C25' 0.0633(17) 0.0550(15) 0.0514(15) 0.0112(12) 0.0322(13) 0.0058(13)
C26 0.0552(16) 0.0559(16) 0.095(2) -0.0097(15) 0.0499(16) -0.0139(13)

loop_
_atom_type_symbol
_atom_type_description
_atom_type_scat_dispersion_real
_atom_type_scat_dispersion_imag
_atom_type_scat_source
C C 0.0033 0.0016 'International Tables Vol C Tables 4.2.6.8 and 6.1.1.4'
H H 0.0000 0.0000 'International Tables Vol C Tables 4.2.6.8 and 6.1.1.4'
N N 0.0061 0.0033 'International Tables Vol C Tables 4.2.6.8 and 6.1.1.4'

loop_
_geom_angle_atom_site_label_1
_geom_angle_atom_site_label_2
_geom_angle_atom_site_label_3
_geom_angle
C23 N1 C10 108.66(15)
C23 N1 C9 113.59(14)
C10 N1 C9 110.84(15)
C10' N1' C23' 108.50(16)
C10' N1' C9' 110.87(15)
C23' N1' C9' 113.15(15)
C2 C1 C2' 121.49(16)
C2 C1 C5 119.32(16)
C2' C1 C5 119.19(17)
C3 C2 C1 119.16(17)
C3 C2 C9 122.44(17)
C1 C2 C9 118.38(16)
C3' C2' C1 118.66(18)
C3' C2' C9' 122.28(17)
C1 C2' C9' 119.04(16)
C4 C3 C2 118.81(18)
C4 C3 C11 117.99(16)
C2 C3 C11 123.14(17)
C4 C3' C2' 119.12(17)
C4 C3' C11' 118.14(16)
C2' C3' C11' 122.63(17)
C3' C4 C3 122.72(17)
C3' C4 H4 118.6
C3 C4 H4 118.6
C6' C5 C6 121.43(17)
C6' C5 C1 118.70(17)
C6 C5 C1 119.86(17)
C5 C6 C7 119.19(18)
C5 C6 C10 117.52(16)
C7 C6 C10 123.22(17)
C5 C6' C7' 119.07(17)
C5 C6' C10' 118.54(17)
C7' C6' C10' 122.17(18)
C8 C7 C6 118.27(17)
C8 C7 C17 117.98(16)
C6 C7 C17 123.73(17)
C8 C7' C6' 118.80(18)
C8 C7' C17' 119.15(17)
C6' C7' C17' 122.03(17)
C7' C8 C7 122.90(18)
C7' C8 H8 118.6
C7 C8 H8 118.6
N1 C9 C2 114.42(15)
N1 C9 H9A 108.7
C2 C9 H9A 108.7
N1 C9 H9B 108.7
C2 C9 H9B 108.7
H9A C9 H9B 107.6
N1' C9' C2' 114.36(16)
N1' C9' H9'1 108.7
C2' C9' H9'1 108.7
N1' C9' H9'2 108.7
C2' C9' H9'2 108.7
H9'1 C9' H9'2 107.6
N1 C10 C6 113.10(15)
N1 C10 H10C 109.0
C6 C10 H10C 109.0
N1 C10 H10D 109.0
C6 C10 H10D 109.0
H10C C10 H10D 107.8
N1' C10' C6' 113.48(16)
N1' C10' H10A 108.9
C6' C10' H10A 108.9
N1' C10' H10B 108.9
C6' C10' H10B 108.9
H10A C10' H10B 107.7
C12 C11 C16 117.99(19)
C12 C11 C3 119.98(17)
C16 C11 C3 122.02(17)
C12' C11' C16' 118.26(18)
C12' C11' C3' 119.69(18)
C16' C11' C3' 121.99(18)
C11 C12 C13 120.92(19)
C11 C12 H12 119.5
C13 C12 H12 119.5
C11' C12' C13' 120.7(2)
C11' C12' H12' 119.6
C13' C12' H12' 119.6
C14 C13 C12 120.4(2)
C14 C13 H13 119.8
C12 C13 H13 119.8
C14' C13' C12' 120.3(2)
C14' C13' H13' 119.8
C12' C13' H13' 119.8
C15 C14 C13 119.3(2)
C15 C14 H14 120.4
C13 C14 H14 120.4
C13' C14' C15' 119.75(19)
C13' C14' H14' 120.1
C15' C14' H14' 120.1
C14 C15 C16 120.5(2)
C14 C15 H15 119.8
C16 C15 H15 119.8
C16' C15' C14' 119.8(2)
C16' C15' H15' 120.1
C14' C15' H15' 120.1
C15 C16 C11 120.92(19)
C15 C16 H16 119.5
C11 C16 H16 119.5
C15' C16' C11' 121.1(2)
C15' C16' H16' 119.4
C11' C16' H16' 119.4
C18 C17 C22 118.09(18)
C18 C17 C7 121.91(17)
C22 C17 C7 119.88(18)
C22' C17' C18' 118.4(2)
C22' C17' C7' 120.71(19)
C18' C17' C7' 120.83(18)
C19 C18 C17 120.62(18)
C19 C18 H18 119.7
C17 C18 H18 119.7
C19' C18' C17' 120.5(2)
C19' C18' H18' 119.8
C17' C18' H18' 119.8
C20 C19 C18 120.7(2)
C20 C19 H19 119.7
C18 C19 H19 119.7
C18' C19' C20' 120.6(2)
C18' C19' H19' 119.7
C20' C19' H19' 119.7
C19 C20 C21 119.54(19)
C19 C20 H20 120.2
C21 C20 H20 120.2
C21' C20' C19' 119.5(2)
C21' C20' H20' 120.3
C19' C20' H20' 120.3
C20 C21 C22 120.11(19)
C20 C21 H21 119.9
C22 C21 H21 119.9
C20' C21' C22' 120.5(2)
C20' C21' H21' 119.7
C22' C21' H21' 119.7
C21 C22 C17 120.9(2)
C21 C22 H22 119.5
C17 C22 H22 119.5
C21' C22' C17' 120.6(2)
C21' C22' H22' 119.7
C17' C22' H22' 119.7
N1 C23 C24 114.15(16)
N1 C23 H23A 108.7
C24 C23 H23A 108.7
N1 C23 H23B 108.7
C24 C23 H23B 108.7
H23A C23 H23B 107.6
N1' C23' C24' 113.45(18)
N1' C23' H23C 108.9
C24' C23' H23C 108.9
N1' C23' H23D 108.9
C24' C23' H23D 108.9
H23C C23' H23D 107.7
C25 C24 C23 112.14(18)
C25 C24 H24A 109.2
C23 C24 H24A 109.2
C25 C24 H24B 109.2
C23 C24 H24B 109.2
H24A C24 H24B 107.9
C23' C24' C25' 114.04(19)
C23' C24' H24C 108.7
C25' C24' H24C 108.7
C23' C24' H24D 108.7
C25' C24' H24D 108.7
H24C C24' H24D 107.6
C26 C25 C24 113.4(2)
C26 C25 H25A 108.9
C24 C25 H25A 108.9
C26 C25 H25B 108.9
C24 C25 H25B 108.9
H25A C25 H25B 107.7
C26" C25' C24' 122.2(3)
C24' C25' C26' 107.5(3)
C24' C25' H25E 110.2
C26' C25' H25E 110.2
C24' C25' H25F 110.2
C26' C25' H25F 110.2
H25E C25' H25F 108.5
C26" C25' H25C 106.8
C24' C25' H25C 106.8
C26" C25' H25D 106.8
C24' C25' H25D 106.8
H25C C25' H25D 106.6
C25 C26 H26A 109.5
C25 C26 H26B 109.5
H26A C26 H26B 109.5
C25 C26 H26C 109.5
H26A C26 H26C 109.5
H26B C26 H26C 109.5
C25' C26' H26G 109.5
C25' C26' H26H 109.5
H26G C26' H26H 109.5
C25' C26' H26I 109.5
H26G C26' H26I 109.5
H26H C26' H26I 109.5
C25' C26" H26D 109.5
C25' C26" H26E 109.5
H26D C26" H26E 109.5
C25' C26" H26F 109.5
H26D C26" H26F 109.5
H26E C26" H26F 109.5

loop_
_geom_bond_atom_site_label_1
_geom_bond_atom_site_label_2
_geom_bond_distance
N1 C23 1.472(2)
N1 C10 1.475(2)
N1 C9 1.476(2)
N1' C10' 1.465(2)
N1' C23' 1.474(2)
N1' C9' 1.486(3)
C1 C2 1.409(3)
C1 C2' 1.413(3)
C1 C5 1.502(3)
C2 C3 1.402(3)
C2 C9 1.522(3)
C2' C3' 1.404(3)
C2' C9' 1.512(3)
C3 C4 1.394(3)
C3 C11 1.496(3)
C3' C4 1.392(3)
C3' C11' 1.508(3)
C4 H4 0.9500
C5 C6' 1.400(3)
C5 C6 1.405(3)
C6 C7 1.408(3)
C6 C10 1.516(3)
C6' C7' 1.405(3)
C6' C10' 1.505(3)
C7 C8 1.394(3)
C7 C17 1.494(3)
C7' C8 1.387(3)
C7' C17' 1.494(3)
C8 H8 0.9500
C9 H9A 0.9900
C9 H9B 0.9900
C9' H9'1 0.9900
C9' H9'2 0.9900
C10 H10C 0.9900
C10 H10D 0.9900
C10' H10A 0.9900
C10' H10B 0.9900
C11 C12 1.387(3)
C11 C16 1.392(3)
C11' C12' 1.387(3)
C11' C16' 1.389(3)
C12 C13 1.389(3)
C12 H12 0.9500
C12' C13' 1.389(3)
C12' H12' 0.9500
C13 C14 1.380(3)
C13 H13 0.9500
C13' C14' 1.372(3)
C13' H13' 0.9500
C14 C15 1.376(3)
C14 H14 0.9500
C14' C15' 1.386(3)
C14' H14' 0.9500
C15 C16 1.388(3)
C15 H15 0.9500
C15' C16' 1.384(3)
C15' H15' 0.9500
C16 H16 0.9500
C16' H16' 0.9500
C17 C18 1.394(3)
C17 C22 1.400(3)
C17' C22' 1.394(3)
C17' C18' 1.396(3)
C18 C19 1.386(3)
C18 H18 0.9500
C18' C19' 1.381(3)
C18' H18' 0.9500
C19 C20 1.379(3)
C19 H19 0.9500
C19' C20' 1.382(4)
C19' H19' 0.9500
C20 C21 1.384(3)
C20 H20 0.9500
C20' C21' 1.377(4)
C20' H20' 0.9500
C21 C22 1.386(3)
C21 H21 0.9500
C21' C22' 1.383(3)
C21' H21' 0.9500
C22 H22 0.9500
C22' H22' 0.9500
C23 C24 1.520(3)
C23 H23A 0.9900
C23 H23B 0.9900
C23' C24' 1.501(3)
C23' H23C 0.9900
C23' H23D 0.9900
C24 C25 1.519(3)
C24 H24A 0.9900
C24 H24B 0.9900
C24' C25' 1.516(3)
C24' H24C 0.9900
C24' H24D 0.9900
C25 C26 1.513(3)
C25 H25A 0.9900
C25 H25B 0.9900
C25' C26" 1.445(6)
C25' C26' 1.593(6)
C25' H25E 0.9900
C25' H25F 0.9900
C25' H25C 0.9900
C25' H25D 0.9900
C26 H26A 0.9800
C26 H26B 0.9800
C26 H26C 0.9800
C26' H26G 0.9800
C26' H26H 0.9800
C26' H26I 0.9800
C26" H26D 0.9800
C26" H26E 0.9800
C26" H26F 0.9800

loop_
_geom_torsion_atom_site_label_1
_geom_torsion_atom_site_label_2
_geom_torsion_atom_site_label_3
_geom_torsion_atom_site_label_4
_geom_torsion
C2' C1 C2 C3 0.0(3)
C5 C1 C2 C3 -179.65(16)
C2' C1 C2 C9 -178.75(16)
C5 C1 C2 C9 1.6(2)
C2 C1 C2' C3' 1.6(3)
C5 C1 C2' C3' -178.81(17)
C2 C1 C2' C9' -176.78(17)
C5 C1 C2' C9' 2.8(3)
C1 C2 C3 C4 -0.8(3)
C9 C2 C3 C4 177.84(16)
C1 C2 C3 C11 -177.97(17)
C9 C2 C3 C11 0.7(3)
C1 C2' C3' C4 -2.2(3)
C9' C2' C3' C4 176.08(17)
C1 C2' C3' C11' 173.98(17)
C9' C2' C3' C11' -7.7(3)
C2' C3' C4 C3 1.4(3)
C11' C3' C4 C3 -174.96(17)
C2 C3 C4 C3' 0.1(3)
C11 C3 C4 C3' 177.43(17)
C2 C1 C5 C6' 132.54(19)
C2' C1 C5 C6' -47.1(2)
C2 C1 C5 C6 -45.8(2)
C2' C1 C5 C6 134.55(19)
C6' C5 C6 C7 -2.8(3)
C1 C5 C6 C7 175.46(17)
C6' C5 C6 C10 174.49(17)
C1 C5 C6 C10 -7.2(3)
C6 C5 C6' C7' -2.7(3)
C1 C5 C6' C7' 179.01(16)
C6 C5 C6' C10' 171.97(17)
C1 C5 C6' C10' -6.4(3)
C5 C6 C7 C8 5.2(3)
C10 C6 C7 C8 -171.99(18)
C5 C6 C7 C17 -173.40(18)
C10 C6 C7 C17 9.4(3)
C5 C6' C7' C8 5.7(3)
C10' C6' C7' C8 -168.76(18)
C5 C6' C7' C17' -176.16(18)
C10' C6' C7' C17' 9.4(3)
C6' C7' C8 C7 -3.3(3)
C17' C7' C8 C7 178.46(18)
C6 C7 C8 C7' -2.2(3)
C17 C7 C8 C7' 176.50(18)
C23 N1 C9 C2 76.1(2)
C10 N1 C9 C2 -46.6(2)
C3 C2 C9 N1 -104.9(2)
C1 C2 C9 N1 73.8(2)
C10' N1' C9' C2' -45.4(2)
C23' N1' C9' C2' 76.8(2)
C3' C2' C9' N1' -106.0(2)
C1 C2' C9' N1' 72.3(2)
C23 N1 C10 C6 -169.01(15)
C9 N1 C10 C6 -43.5(2)
C5 C6 C10 N1 79.6(2)
C7 C6 C10 N1 -103.2(2)
C23' N1' C10' C6' -168.78(17)
C9' N1' C10' C6' -43.9(2)
C5 C6' C10' N1' 79.6(2)
C7' C6' C10' N1' -105.9(2)
C4 C3 C11 C12 -65.2(2)
C2 C3 C11 C12 111.9(2)
C4 C3 C11 C16 113.6(2)
C2 C3 C11 C16 -69.3(3)
C4 C3' C11' C12' 93.3(2)
C2' C3' C11' C12' -82.9(2)
C4 C3' C11' C16' -83.9(2)
C2' C3' C11' C16' 99.9(2)
C16 C11 C12 C13 0.5(3)
C3 C11 C12 C13 179.35(19)
C16' C11' C12' C13' -0.1(3)
C3' C11' C12' C13' -177.43(18)
C11 C12 C13 C14 -0.8(3)
C11' C12' C13' C14' -0.4(3)
C12 C13 C14 C15 0.6(3)
C12' C13' C14' C15' 0.1(3)
C13 C14 C15 C16 -0.3(3)
C13' C14' C15' C16' 0.7(3)
C14 C15 C16 C11 0.0(3)
C12 C11 C16 C15 -0.1(3)
C3 C11 C16 C15 -178.94(18)
C14' C15' C16' C11' -1.2(3)
C12' C11' C16' C15' 0.9(3)
C3' C11' C16' C15' 178.13(19)
C8 C7 C17 C18 -140.13(19)
C6 C7 C17 C18 38.5(3)
C8 C7 C17 C22 35.8(3)
C6 C7 C17 C22 -145.63(19)
C8 C7' C17' C22' 47.8(3)
C6' C7' C17' C22' -130.4(2)
C8 C7' C17' C18' -129.6(2)
C6' C7' C17' C18' 52.3(3)
C22 C17 C18 C19 0.8(3)
C7 C17 C18 C19 176.78(18)
C22' C17' C18' C19' -1.7(3)
C7' C17' C18' C19' 175.8(2)
C17 C18 C19 C20 -1.9(3)
C17' C18' C19' C20' 0.8(4)
C18 C19 C20 C21 1.4(3)
C18' C19' C20' C21' 0.6(4)
C19 C20 C21 C22 0.1(3)
C19' C20' C21' C22' -1.1(4)
C20 C21 C22 C17 -1.3(3)
C18 C17 C22 C21 0.8(3)
C7 C17 C22 C21 -175.29(17)
C20' C21' C22' C17' 0.2(3)
C18' C17' C22' C21' 1.2(3)
C7' C17' C22' C21' -176.27(19)
C10 N1 C23 C24 -169.44(16)
C9 N1 C23 C24 66.7(2)
C10' N1' C23' C24' -158.83(18)
C9' N1' C23' C24' 77.7(2)
N1 C23 C24 C25 170.87(17)
N1' C23' C24' C25' 62.9(3)
C23 C24 C25 C26 175.83(19)
C23' C24' C25' C26" 50.0(4)
C23' C24' C25' C26' 70.4(3)
